data_4512387
loop_
_publ_author_name
'Kim, Hyun Jee'
'Park, In-Hyeok'
'Lee, Ji-Eun'
'Park, Ki-Min'
'Lee, Shim Sung'

_publ_section_title
;
 Supramolecular Silver(I), Copper(I), and Mercury(II) Complexes with
 Thiamacrocycles Exhibiting Different Types of Endo- or Exocoordination
 Modes: From Monomer and Dimer to One-Dimensional and Two-Dimensional
 Polymers
;
_journal_issue 12
_journal_name_full 'Crystal Growth &amp; Design'
_journal_page_first 6269
_journal_paper_doi 10.1021/cg500966z
_journal_volume 14
_journal_year 2014
_chemical_formula_sum 'C19 H22 Ag N O6 S2'
_chemical_formula_weight 532.37
_chemical_name_systematic
; 
 ? 
;
_space_group_IT_number 7
_symmetry_cell_setting monoclinic
_symmetry_space_group_name_Hall 'P -2yac'
_symmetry_space_group_name_H-M 'P 1 n 1'
_atom_sites_solution_hydrogens geom
_atom_sites_solution_primary direct
_atom_sites_solution_secondary difmap
_audit_creation_method SHELXTL
_cell_angle_alpha 90.00
_cell_angle_beta 111.405(3)
_cell_angle_gamma 90.00
_cell_formula_units_Z 2
_cell_length_a 8.8259(14)
_cell_length_b 12.510(2)
_cell_length_c 9.9956(16)
_cell_measurement_reflns_used 4426
_cell_measurement_temperature 173(2)
_cell_measurement_theta_max 28.21
_cell_measurement_theta_min 2.64
_cell_volume 1027.5(3)
_computing_cell_refinement 'Bruker SMART'
_computing_data_collection 'Bruker SMART'
_computing_data_reduction 'Bruker SAINT'
_computing_molecular_graphics 'Bruker SHELXTL'
_computing_publication_material 'Bruker SHELXTL'
_computing_structure_refinement 'Bruker SHELXTL'
_computing_structure_solution 'Bruker SHELXTL'
_diffrn_ambient_temperature 173(2)
_diffrn_measured_fraction_theta_full 0.988
_diffrn_measured_fraction_theta_max 0.988
_diffrn_measurement_device_type 'CCD area detector'
_diffrn_measurement_method 'phi and omega scans'
_diffrn_radiation_monochromator graphite
_diffrn_radiation_source 'fine-focus sealed tube'
_diffrn_radiation_type MoK\a
_diffrn_radiation_wavelength 0.71073
_diffrn_reflns_av_R_equivalents 0.0512
_diffrn_reflns_av_sigmaI/netI 0.0949
_diffrn_reflns_limit_h_max 11
_diffrn_reflns_limit_h_min -11
_diffrn_reflns_limit_k_max 15
_diffrn_reflns_limit_k_min -13
_diffrn_reflns_limit_l_max 12
_diffrn_reflns_limit_l_min -11
_diffrn_reflns_number 5700
_diffrn_reflns_theta_full 27.00
_diffrn_reflns_theta_max 27.00
_diffrn_reflns_theta_min 1.63
_exptl_absorpt_coefficient_mu 1.221
_exptl_absorpt_correction_T_max 0.9415
_exptl_absorpt_correction_T_min 0.7924
_exptl_absorpt_correction_type 'empirical (SADABS)'
_exptl_crystal_colour colorless
_exptl_crystal_density_diffrn 1.721
_exptl_crystal_density_method 'not measured'
_exptl_crystal_description plate
_exptl_crystal_F_000 540
_exptl_crystal_size_max 0.20
_exptl_crystal_size_mid 0.15
_exptl_crystal_size_min 0.05
_refine_diff_density_max 1.045
_refine_diff_density_min -1.638
_refine_diff_density_rms 0.138
_refine_ls_abs_structure_details 'Flack H D (1983), Acta Cryst. A39, 876-881'
_refine_ls_abs_structure_Flack 0.09(4)
_refine_ls_extinction_method none
_refine_ls_goodness_of_fit_ref 1.073
_refine_ls_hydrogen_treatment constr
_refine_ls_matrix_type full
_refine_ls_number_parameters 262
_refine_ls_number_reflns 3744
_refine_ls_number_restraints 2
_refine_ls_restrained_S_all 1.073
_refine_ls_R_factor_all 0.0512
_refine_ls_R_factor_gt 0.0497
_refine_ls_shift/su_max 0.000
_refine_ls_shift/su_mean 0.000
_refine_ls_structure_factor_coef Fsqd
_refine_ls_weighting_details 'calc w=1/[\s^2^(Fo^2^)+(0.0250P)^2^+1.5978P] where P=(Fo^2^+2Fc^2^)/3'
_refine_ls_weighting_scheme calc
_refine_ls_wR_factor_gt 0.1198
_refine_ls_wR_factor_ref 0.1225
_reflns_number_gt 3638
_reflns_number_total 3744
_reflns_threshold_expression >2sigma(I)
_cod_data_source_file cg500966z_si_002.cif
_cod_data_source_block 1
_cod_depositor_comments
;
The following automatic conversions were performed:

'_symmetry_cell_setting' value 'Monoclinic' changed to 'monoclinic'
according to
/home/saulius/struct/COD-crude-data--automatic-downloads/rss-feeds/ACS/lib/dictionaries/cif_core.dic
dictionary named 'cif_core.dic' version 2.4.2 from 2011-04-26.

Automatic conversion script
Id: cif_fix_values 2935 2014-11-11 08:27:57Z andrius 

 Adding full bibliography for 4512387--4512397.cif.
;
_cod_original_sg_symbol_H-M Pn
_cod_database_code 4512387

loop_
_symmetry_equiv_pos_as_xyz
'x, y, z'
'x+1/2, -y, z+1/2'

loop_
_atom_site_label
_atom_site_type_symbol
_atom_site_fract_x
_atom_site_fract_y
_atom_site_fract_z
_atom_site_U_iso_or_equiv
_atom_site_adp_type
_atom_site_occupancy
_atom_site_symmetry_multiplicity
_atom_site_calc_flag
_atom_site_refinement_flags
Ag1 Ag 0.35848(6) -0.73444(3) -0.87299(6) 0.02055(14) Uani 1 1 d .
S1 S 0.30039(18) -0.55188(13) -0.98263(17) 0.0197(3) Uani 1 1 d .
S2 S 0.34665(18) -0.93230(13) -0.92764(19) 0.0207(3) Uani 1 1 d .
O1 O 0.1444(6) -0.6478(4) -0.7451(5) 0.0271(10) Uani 1 1 d .
O2 O 0.1928(5) -0.8229(3) -0.7022(5) 0.0212(9) Uani 1 1 d .
O3 O 0.2086(7) -0.7664(4) -1.1728(6) 0.0238(11) Uani 1 1 d .
O4 O 0.5516(7) -0.7866(6) -0.6132(7) 0.0388(15) Uani 1 1 d .
O5 O 0.6635(6) -0.6824(4) -0.7202(6) 0.0299(11) Uani 1 1 d .
O6 O 0.8113(7) -0.7632(5) -0.5242(7) 0.0386(14) Uani 1 1 d .
N1 N 0.6777(7) -0.7425(4) -0.6180(7) 0.0222(12) Uani 1 1 d .
C1 C 0.1797(9) -0.7272(5) -0.6350(8) 0.0221(13) Uani 1 1 d .
H1A H 0.2829 -0.7106 -0.5550 0.027 Uiso 1 1 calc R
H1B H 0.0910 -0.7315 -0.5967 0.027 Uiso 1 1 calc R
C2 C 0.0495(7) -0.8715(5) -0.7897(6) 0.0161(11) Uani 1 1 d .
C3 C -0.1036(8) -0.8299(5) -0.8128(7) 0.0194(12) Uani 1 1 d .
H3A H -0.1152 -0.7634 -0.7716 0.023 Uiso 1 1 calc R
C4 C -0.2397(7) -0.8870(6) -0.8973(7) 0.0228(14) Uani 1 1 d .
H4A H -0.3451 -0.8594 -0.9132 0.027 Uiso 1 1 calc R
C5 C -0.2243(8) -0.9822(6) -0.9580(7) 0.0256(14) Uani 1 1 d .
H5A H -0.3182 -1.0217 -1.0132 0.031 Uiso 1 1 calc R
C6 C -0.0679(8) -1.0212(5) -0.9380(7) 0.0207(13) Uani 1 1 d .
H6A H -0.0564 -1.0867 -0.9815 0.025 Uiso 1 1 calc R
C7 C 0.0699(7) -0.9645(5) -0.8552(7) 0.0201(12) Uani 1 1 d .
C8 C 0.2365(7) -1.0079(5) -0.8337(7) 0.0183(12) Uani 1 1 d .
H8A H 0.2250 -1.0829 -0.8675 0.022 Uiso 1 1 calc R
H8B H 0.3025 -1.0082 -0.7296 0.022 Uiso 1 1 calc R
C9 C 0.2176(9) -0.9499(6) -1.1173(8) 0.0282(15) Uani 1 1 d .
H9A H 0.2883 -0.9631 -1.1729 0.034 Uiso 1 1 calc R
H9B H 0.1492 -1.0142 -1.1263 0.034 Uiso 1 1 calc R
C10 C 0.1101(8) -0.8577(6) -1.1817(7) 0.0278(15) Uani 1 1 d .
H10A H 0.0435 -0.8731 -1.2834 0.033 Uiso 1 1 calc R
H10B H 0.0359 -0.8446 -1.1294 0.033 Uiso 1 1 calc R
C11 C 0.1191(8) -0.6715(5) -1.2265(7) 0.0230(13) Uani 1 1 d .
H11A H 0.0276 -0.6659 -1.1920 0.028 Uiso 1 1 calc R
H11B H 0.0738 -0.6731 -1.3328 0.028 Uiso 1 1 calc R
C12 C 0.2315(8) -0.5766(5) -1.1746(7) 0.0203(13) Uani 1 1 d .
H12A H 0.1745 -0.5119 -1.2257 0.024 Uiso 1 1 calc R
H12B H 0.3280 -0.5877 -1.2011 0.024 Uiso 1 1 calc R
C13 C 0.1089(8) -0.5086(5) -0.9671(7) 0.0223(13) Uani 1 1 d .
H13A H 0.0594 -0.4513 -1.0380 0.027 Uiso 1 1 calc R
H13B H 0.0320 -0.5694 -0.9891 0.027 Uiso 1 1 calc R
C14 C 0.1372(7) -0.4677(5) -0.8183(7) 0.0216(13) Uani 1 1 d .
C15 C 0.1478(9) -0.3601(6) -0.7867(8) 0.0300(15) Uani 1 1 d .
H15A H 0.1379 -0.3095 -0.8602 0.036 Uiso 1 1 calc R
C16 C 0.1730(10) -0.3250(6) -0.6482(10) 0.0344(17) Uani 1 1 d .
H16A H 0.1799 -0.2505 -0.6280 0.041 Uiso 1 1 calc R
C17 C 0.1879(9) -0.3971(6) -0.5401(8) 0.0291(15) Uani 1 1 d .
H17A H 0.2060 -0.3726 -0.4455 0.035 Uiso 1 1 calc R
C18 C 0.1764(8) -0.5052(6) -0.5695(8) 0.0253(14) Uani 1 1 d .
H18A H 0.1833 -0.5547 -0.4954 0.030 Uiso 1 1 calc R
C19 C 0.1548(8) -0.5424(5) -0.7061(7) 0.0206(13) Uani 1 1 d .

loop_
_atom_site_aniso_label
_atom_site_aniso_U_11
_atom_site_aniso_U_22
_atom_site_aniso_U_33
_atom_site_aniso_U_23
_atom_site_aniso_U_13
_atom_site_aniso_U_12
Ag1 0.0198(2) 0.0198(2) 0.0201(2) -0.0011(3) 0.00495(15) 0.0011(3)
S1 0.0192(7) 0.0209(7) 0.0175(7) -0.0027(6) 0.0047(6) -0.0031(6)
S2 0.0165(7) 0.0208(8) 0.0256(7) -0.0011(6) 0.0084(6) 0.0009(6)
O1 0.040(3) 0.022(2) 0.018(2) 0.0009(19) 0.009(2) -0.001(2)
O2 0.017(2) 0.016(2) 0.028(3) -0.0053(18) 0.0056(19) -0.0028(16)
O3 0.025(3) 0.019(2) 0.025(3) -0.0018(18) 0.006(2) -0.0040(18)
O4 0.027(3) 0.054(4) 0.040(4) 0.002(3) 0.017(3) -0.011(3)
O5 0.038(3) 0.029(3) 0.028(3) 0.009(2) 0.018(2) 0.004(2)
O6 0.021(3) 0.061(4) 0.024(3) 0.001(2) -0.003(2) 0.008(2)
N1 0.026(3) 0.020(3) 0.021(3) -0.005(2) 0.009(2) 0.000(2)
C1 0.026(3) 0.021(3) 0.019(3) -0.004(2) 0.008(3) -0.003(2)
C2 0.013(3) 0.023(3) 0.013(3) 0.003(2) 0.005(2) 0.001(2)
C3 0.022(3) 0.019(3) 0.022(3) 0.007(2) 0.013(2) 0.007(2)
C4 0.012(3) 0.035(4) 0.022(3) 0.002(3) 0.007(3) -0.001(3)
C5 0.019(3) 0.038(4) 0.019(3) 0.002(3) 0.005(2) -0.003(3)
C6 0.026(3) 0.020(3) 0.020(3) -0.003(2) 0.014(3) -0.001(2)
C7 0.019(3) 0.023(3) 0.015(3) 0.007(2) 0.004(2) 0.004(2)
C8 0.020(3) 0.011(3) 0.023(3) 0.004(2) 0.007(2) 0.000(2)
C9 0.044(4) 0.021(3) 0.020(3) -0.003(3) 0.011(3) -0.009(3)
C10 0.027(3) 0.030(4) 0.020(3) 0.000(3) 0.000(3) -0.014(3)
C11 0.026(3) 0.026(4) 0.012(3) -0.002(2) 0.001(2) -0.001(3)
C12 0.034(3) 0.012(3) 0.021(3) 0.002(2) 0.016(3) 0.000(2)
C13 0.024(3) 0.022(3) 0.020(3) 0.002(2) 0.007(3) 0.003(2)
C14 0.015(3) 0.026(3) 0.025(3) -0.006(3) 0.009(3) 0.002(2)
C15 0.039(4) 0.028(4) 0.032(4) -0.005(3) 0.023(3) -0.001(3)
C16 0.051(5) 0.016(3) 0.045(5) -0.006(3) 0.027(4) -0.007(3)
C17 0.027(3) 0.033(4) 0.034(4) -0.016(3) 0.018(3) -0.011(3)
C18 0.030(3) 0.030(4) 0.021(3) -0.002(3) 0.015(3) -0.006(3)
C19 0.021(3) 0.018(3) 0.023(3) -0.002(2) 0.008(3) -0.001(2)

loop_
_atom_type_symbol
_atom_type_description
_atom_type_scat_dispersion_real
_atom_type_scat_dispersion_imag
_atom_type_scat_source
C C 0.0033 0.0016 'International Tables Vol C Tables 4.2.6.8 and 6.1.1.4'
H H 0.0000 0.0000 'International Tables Vol C Tables 4.2.6.8 and 6.1.1.4'
N N 0.0061 0.0033 'International Tables Vol C Tables 4.2.6.8 and 6.1.1.4'
O O 0.0106 0.0060 'International Tables Vol C Tables 4.2.6.8 and 6.1.1.4'
S S 0.1246 0.1234 'International Tables Vol C Tables 4.2.6.8 and 6.1.1.4'
Ag Ag -0.8971 1.1015 'International Tables Vol C Tables 4.2.6.8 and 6.1.1.4'

loop_
_geom_angle_atom_site_label_1
_geom_angle_atom_site_label_2
_geom_angle_atom_site_label_3
_geom_angle
S1 Ag1 S2 144.35(6)
C12 S1 C13 100.1(3)
C12 S1 Ag1 104.1(2)
C13 S1 Ag1 106.3(2)
C9 S2 C8 102.8(3)
C9 S2 Ag1 107.6(2)
C8 S2 Ag1 112.4(2)
C19 O1 C1 118.5(5)
C2 O2 C1 117.5(5)
C10 O3 C11 114.0(6)
O6 N1 O5 122.3(6)
O6 N1 O4 119.4(7)
O5 N1 O4 118.2(6)
O2 C1 O1 104.9(5)
C7 C2 C3 121.7(6)
C7 C2 O2 114.9(5)
C3 C2 O2 123.3(6)
C2 C3 C4 118.9(6)
C5 C4 C3 121.0(6)
C4 C5 C6 119.4(6)
C7 C6 C5 120.5(6)
C2 C7 C6 118.4(6)
C2 C7 C8 121.7(6)
C6 C7 C8 119.8(6)
C7 C8 S2 114.3(4)
C10 C9 S2 114.4(5)
O3 C10 C9 108.6(6)
O3 C11 C12 108.8(5)
C11 C12 S1 114.9(4)
C14 C13 S1 111.0(4)
C15 C14 C19 118.8(6)
C15 C14 C13 122.1(6)
C19 C14 C13 119.2(6)
C14 C15 C16 120.7(7)
C17 C16 C15 120.6(7)
C16 C17 C18 119.8(7)
C17 C18 C19 120.7(7)
O1 C19 C18 125.0(6)
O1 C19 C14 115.5(6)
C18 C19 C14 119.4(6)

loop_
_geom_bond_atom_site_label_1
_geom_bond_atom_site_label_2
_geom_bond_distance
Ag1 S1 2.5040(18)
Ag1 S2 2.5287(17)
S1 C12 1.815(7)
S1 C13 1.834(7)
S2 C9 1.834(7)
S2 C8 1.841(6)
O1 C19 1.370(8)
O1 C1 1.429(8)
O2 C2 1.388(7)
O2 C1 1.398(8)
O3 C10 1.418(8)
O3 C11 1.418(8)
O4 N1 1.259(8)
O5 N1 1.238(8)
O6 N1 1.237(9)
C2 C7 1.380(9)
C2 C3 1.386(8)
C3 C4 1.388(9)
C4 C5 1.365(11)
C5 C6 1.408(9)
C6 C7 1.390(9)
C7 C8 1.507(8)
C9 C10 1.483(10)
C11 C12 1.513(9)
C13 C14 1.505(9)
C14 C15 1.378(10)
C14 C19 1.423(10)
C15 C16 1.391(11)
C16 C17 1.377(11)
C17 C18 1.379(10)
C18 C19 1.389(9)
